data_4026792
loop_
_publ_author_name
'Thomas P. Quinn'
'Philip D. Atwood'
'Joseph M. Tanski'
'Tyler F. Moore'
'J. Frantz Folmer-Andersen'

_publ_section_title
;
 Aza-Crown Macrocycles as Chiral Solvating Agents for Mandelic Acid
 Derivatives
;
_journal_name_full 'Journal of Organic Chemistry'
_journal_page_first 10020
_journal_page_last 10030
_journal_paper_doi 10.1021/jo2018203
_journal_volume 76
_journal_year 2011
_chemical_absolute_configuration rmad
_chemical_formula_moiety 'C34 H40 N2 O4, C H Cl3'
_chemical_formula_sum 'C35 H41 Cl3 N2 O4'
_chemical_formula_weight 660.05
_chemical_name_systematic
; 
 ? 
;
_space_group_IT_number 19
_symmetry_cell_setting orthorhombic
_symmetry_space_group_name_Hall 'P 2ac 2ab'
_symmetry_space_group_name_H-M 'P 21 21 21'
_atom_sites_solution_hydrogens geom
_atom_sites_solution_primary direct
_atom_sites_solution_secondary difmap
_audit_creation_method SHELXL-97
_cell_angle_alpha 90.00
_cell_angle_beta 90.00
_cell_angle_gamma 90.00
_cell_formula_units_Z 4
_cell_length_a 12.746(3)
_cell_length_b 12.818(3)
_cell_length_c 20.796(5)
_cell_measurement_reflns_used 9970
_cell_measurement_temperature 125(2)
_cell_measurement_theta_max 28.17
_cell_measurement_theta_min 2.25
_cell_volume 3397.6(14)
_computing_cell_refinement 'Bruker SAINT'
_computing_data_collection 'Bruker APEX2'
_computing_data_reduction 'Bruker SAINT'
_computing_molecular_graphics 'Bruker SHELXTL'
_computing_publication_material 'Bruker SHELXTL'
_computing_structure_refinement 'SHELXL-97 (Sheldrick, 2008)'
_computing_structure_solution 'SHELXS-97 (Sheldrick, 2008)'
_diffrn_ambient_temperature 125(2)
_diffrn_measured_fraction_theta_full 0.999
_diffrn_measured_fraction_theta_max 0.999
_diffrn_measurement_device_type 'Bruker APEX-II CCD'
_diffrn_measurement_method '\f and \w scans'
_diffrn_radiation_monochromator graphite
_diffrn_radiation_source 'fine-focus sealed tube'
_diffrn_radiation_type MoK\a
_diffrn_radiation_wavelength 0.71073
_diffrn_reflns_av_R_equivalents 0.0670
_diffrn_reflns_av_sigmaI/netI 0.0538
_diffrn_reflns_limit_h_max 16
_diffrn_reflns_limit_h_min -16
_diffrn_reflns_limit_k_max 17
_diffrn_reflns_limit_k_min -17
_diffrn_reflns_limit_l_max 27
_diffrn_reflns_limit_l_min -27
_diffrn_reflns_number 43433
_diffrn_reflns_theta_full 28.27
_diffrn_reflns_theta_max 28.27
_diffrn_reflns_theta_min 1.87
_exptl_absorpt_coefficient_mu 0.310
_exptl_absorpt_correction_T_max 0.9638
_exptl_absorpt_correction_T_min 0.9210
_exptl_absorpt_correction_type empirical
_exptl_absorpt_process_details sadabs
_exptl_crystal_colour colorless
_exptl_crystal_density_diffrn 1.290
_exptl_crystal_description block
_exptl_crystal_F_000 1392
_exptl_crystal_size_max 0.27
_exptl_crystal_size_mid 0.22
_exptl_crystal_size_min 0.12
_refine_diff_density_max 0.403
_refine_diff_density_min -0.451
_refine_diff_density_rms 0.045
_refine_ls_abs_structure_details 'Flack H D (1983), Acta Cryst. A39, 876-881'
_refine_ls_abs_structure_Flack -0.03(5)
_refine_ls_extinction_method none
_refine_ls_goodness_of_fit_ref 1.028
_refine_ls_hydrogen_treatment mixed
_refine_ls_matrix_type full
_refine_ls_number_parameters 404
_refine_ls_number_reflns 8416
_refine_ls_number_restraints 2
_refine_ls_restrained_S_all 1.029
_refine_ls_R_factor_all 0.0673
_refine_ls_R_factor_gt 0.0444
_refine_ls_shift/su_max 0.002
_refine_ls_shift/su_mean 0.000
_refine_ls_structure_factor_coef Fsqd
_refine_ls_weighting_details 'calc w=1/[\s^2^(Fo^2^)+(0.0327P)^2^+0.6087P] where P=(Fo^2^+2Fc^2^)/3'
_refine_ls_weighting_scheme calc
_refine_ls_wR_factor_gt 0.0840
_refine_ls_wR_factor_ref 0.0933
_reflns_number_gt 6417
_reflns_number_total 8416
_reflns_threshold_expression >2sigma(I)
_cod_data_source_file jo2018203_si_005.cif
_cod_data_source_block fa997c
_cod_original_cell_volume 3397.6(15)
_cod_original_sg_symbol_Hall P2ac2ab
_cod_database_code 4026792

loop_
_symmetry_equiv_pos_as_xyz
'x, y, z'
'-x+1/2, -y, z+1/2'
'-x, y+1/2, -z+1/2'
'x+1/2, -y+1/2, -z'

loop_
_atom_site_label
_atom_site_type_symbol
_atom_site_fract_x
_atom_site_fract_y
_atom_site_fract_z
_atom_site_U_iso_or_equiv
_atom_site_adp_type
_atom_site_occupancy
_atom_site_symmetry_multiplicity
_atom_site_calc_flag
_atom_site_refinement_flags
C1 C 0.32619(16) 0.44406(16) 0.96523(10) 0.0220(4) Uani 1 1 d .
H1A H 0.3952 0.4543 0.9872 0.026 Uiso 1 1 calc R
C2 C 0.34710(17) 0.44749(17) 0.89261(10) 0.0268(5) Uani 1 1 d .
H2A H 0.2798 0.4403 0.8693 0.032 Uiso 1 1 calc R
H2B H 0.3777 0.5161 0.8813 0.032 Uiso 1 1 calc R
C3 C 0.42175(18) 0.36098(17) 0.87096(10) 0.0308(5) Uani 1 1 d .
H3A H 0.4919 0.3726 0.8901 0.037 Uiso 1 1 calc R
H3B H 0.4292 0.3630 0.8236 0.037 Uiso 1 1 calc R
C4 C 0.38037(19) 0.25397(18) 0.89152(10) 0.0307(5) Uani 1 1 d .
H4A H 0.3145 0.2387 0.8681 0.037 Uiso 1 1 calc R
H4B H 0.4323 0.1997 0.8800 0.037 Uiso 1 1 calc R
C5 C 0.35975(18) 0.25030(17) 0.96371(10) 0.0287(5) Uani 1 1 d .
H5A H 0.3293 0.1816 0.9750 0.034 Uiso 1 1 calc R
H5B H 0.4271 0.2575 0.9870 0.034 Uiso 1 1 calc R
C6 C 0.28520(16) 0.33630(16) 0.98552(9) 0.0218(4) Uani 1 1 d .
H6A H 0.2154 0.3246 0.9648 0.026 Uiso 1 1 calc R
C7 C 0.18913(16) 0.26158(16) 1.07688(9) 0.0226(4) Uani 1 1 d .
H7A H 0.2081 0.1900 1.0633 0.027 Uiso 1 1 calc R
H7B H 0.1216 0.2801 1.0564 0.027 Uiso 1 1 calc R
C8 C 0.17731(16) 0.26511(16) 1.14970(9) 0.0209(4) Uani 1 1 d .
C9 C 0.21205(15) 0.18303(16) 1.19071(9) 0.0217(4) Uani 1 1 d .
C10 C 0.19712(16) 0.19265(17) 1.25881(10) 0.0232(4) Uani 1 1 d .
C11 C 0.15064(18) 0.28437(17) 1.28331(10) 0.0298(5) Uani 1 1 d .
H11A H 0.1411 0.2914 1.3284 0.036 Uiso 1 1 calc R
C12 C 0.11891(17) 0.36368(17) 1.24333(10) 0.0274(5) Uani 1 1 d .
H12A H 0.0885 0.4252 1.2607 0.033 Uiso 1 1 calc R
C13 C 0.13183(16) 0.35294(17) 1.17648(10) 0.0231(4) Uani 1 1 d .
C14 C 0.22948(17) 0.10972(18) 1.29948(10) 0.0285(5) Uani 1 1 d .
H14A H 0.2187 0.1156 1.3445 0.034 Uiso 1 1 calc R
C15 C 0.27534(18) 0.02243(18) 1.27582(11) 0.0320(5) Uani 1 1 d .
H15A H 0.2957 -0.0323 1.3040 0.038 Uiso 1 1 calc R
C16 C 0.29263(18) 0.01353(18) 1.20892(11) 0.0309(5) Uani 1 1 d .
H16A H 0.3260 -0.0470 1.1923 0.037 Uiso 1 1 calc R
C17 C 0.26188(17) 0.09102(17) 1.16795(10) 0.0278(5) Uani 1 1 d .
H17A H 0.2741 0.0832 1.1231 0.033 Uiso 1 1 calc R
C18 C 0.03930(17) 0.51486(16) 1.15535(10) 0.0247(5) Uani 1 1 d .
H18A H 0.0829 0.5631 1.1812 0.030 Uiso 1 1 calc R
H18B H -0.0196 0.4901 1.1823 0.030 Uiso 1 1 calc R
C19 C -0.00141(15) 0.56899(16) 1.09672(10) 0.0249(5) Uani 1 1 d .
H19A H -0.0332 0.6367 1.1087 0.030 Uiso 1 1 calc R
H19B H 0.0566 0.5823 1.0661 0.030 Uiso 1 1 calc R
C20 C -0.14419(16) 0.55435(18) 1.02280(10) 0.0276(5) Uani 1 1 d .
H20A H -0.1637 0.6233 1.0407 0.033 Uiso 1 1 calc R
H20B H -0.2096 0.5133 1.0181 0.033 Uiso 1 1 calc R
C21 C -0.09779(17) 0.57074(17) 0.95699(11) 0.0295(5) Uani 1 1 d .
H21A H -0.0587 0.5076 0.9437 0.035 Uiso 1 1 calc R
H21B H -0.1546 0.5829 0.9254 0.035 Uiso 1 1 calc R
C22 C 0.00856(17) 0.68542(18) 0.89562(10) 0.0306(5) Uani 1 1 d .
H22A H -0.0510 0.6900 0.8652 0.037 Uiso 1 1 calc R
H22B H 0.0577 0.6313 0.8799 0.037 Uiso 1 1 calc R
C23 C 0.06371(17) 0.78928(18) 0.89981(11) 0.0302(5) Uani 1 1 d .
H23A H 0.0755 0.8163 0.8558 0.036 Uiso 1 1 calc R
H23B H 0.0179 0.8395 0.9227 0.036 Uiso 1 1 calc R
C24 C 0.16265(16) 0.77592(17) 0.99930(10) 0.0247(5) Uani 1 1 d .
C25 C 0.10463(16) 0.84757(17) 1.03729(11) 0.0295(5) Uani 1 1 d .
H25A H 0.0604 0.8975 1.0171 0.035 Uiso 1 1 calc R
C26 C 0.11229(16) 0.84479(17) 1.10270(11) 0.0294(5) Uani 1 1 d .
H26A H 0.0730 0.8929 1.1278 0.035 Uiso 1 1 calc R
C27 C 0.17815(16) 0.77108(16) 1.13397(11) 0.0265(5) Uani 1 1 d .
C28 C 0.23722(16) 0.69955(16) 1.09566(10) 0.0237(4) Uani 1 1 d .
C29 C 0.22965(15) 0.70426(16) 1.02686(10) 0.0215(4) Uani 1 1 d .
C30 C 0.18822(18) 0.76684(19) 1.20194(11) 0.0337(6) Uani 1 1 d .
H30A H 0.1488 0.8137 1.2278 0.040 Uiso 1 1 calc R
C31 C 0.25333(19) 0.6969(2) 1.23075(11) 0.0360(6) Uani 1 1 d .
H31A H 0.2604 0.6967 1.2762 0.043 Uiso 1 1 calc R
C32 C 0.31028(18) 0.62488(19) 1.19338(11) 0.0327(5) Uani 1 1 d .
H32A H 0.3548 0.5755 1.2138 0.039 Uiso 1 1 calc R
C33 C 0.30184(16) 0.62567(17) 1.12788(11) 0.0277(5) Uani 1 1 d .
H33A H 0.3399 0.5759 1.1034 0.033 Uiso 1 1 calc R
C34 C 0.29469(16) 0.63186(16) 0.98587(10) 0.0242(5) Uani 1 1 d .
H34A H 0.2926 0.6556 0.9406 0.029 Uiso 1 1 calc R
H34B H 0.3686 0.6338 1.0005 0.029 Uiso 1 1 calc R
C35 C -0.01841(19) 0.1923(2) 0.86546(12) 0.0402(6) Uani 1 1 d .
H35A H -0.0883 0.1926 0.8873 0.048 Uiso 1 1 calc R
N1 N 0.27123(13) 0.33528(14) 1.05578(8) 0.0216(4) Uani 1 1 d D
H1 H 0.2482(16) 0.3993(13) 1.0649(10) 0.026 Uiso 1 1 d D
N2 N 0.25507(13) 0.52437(13) 0.98987(8) 0.0224(4) Uani 1 1 d D
H2 H 0.1954(13) 0.5224(17) 0.9696(10) 0.027 Uiso 1 1 d D
O1 O 0.10118(11) 0.42804(11) 1.13340(7) 0.0250(3) Uani 1 1 d .
O2 O -0.07845(11) 0.50294(11) 1.06775(7) 0.0292(3) Uani 1 1 d .
O3 O -0.02855(12) 0.65851(11) 0.95803(7) 0.0301(3) Uani 1 1 d .
O4 O 0.16252(11) 0.78291(12) 0.93263(7) 0.0309(4) Uani 1 1 d .
Cl1 Cl 0.06769(6) 0.11015(6) 0.90929(4) 0.0603(2) Uani 1 1 d .
Cl2 Cl -0.03473(6) 0.14695(7) 0.78636(3) 0.0630(2) Uani 1 1 d .
Cl3 Cl 0.03156(6) 0.32030(6) 0.86490(4) 0.05525(19) Uani 1 1 d .

loop_
_atom_site_aniso_label
_atom_site_aniso_U_11
_atom_site_aniso_U_22
_atom_site_aniso_U_33
_atom_site_aniso_U_23
_atom_site_aniso_U_13
_atom_site_aniso_U_12
C1 0.0209(10) 0.0248(11) 0.0204(10) 0.0017(9) 0.0005(8) 0.0029(9)
C2 0.0334(12) 0.0264(11) 0.0205(11) 0.0031(9) 0.0044(9) 0.0010(10)
C3 0.0343(12) 0.0349(13) 0.0231(11) 0.0003(10) 0.0069(10) 0.0043(10)
C4 0.0388(13) 0.0296(12) 0.0238(11) -0.0003(10) 0.0060(10) 0.0086(10)
C5 0.0350(13) 0.0254(11) 0.0256(11) 0.0017(10) 0.0025(10) 0.0062(10)
C6 0.0226(10) 0.0249(11) 0.0179(10) 0.0006(9) 0.0008(8) 0.0007(9)
C7 0.0264(11) 0.0242(11) 0.0172(10) 0.0002(9) -0.0019(8) -0.0008(9)
C8 0.0196(10) 0.0225(11) 0.0204(10) -0.0027(8) 0.0021(8) -0.0022(8)
C9 0.0207(10) 0.0228(11) 0.0215(10) 0.0001(9) -0.0011(8) -0.0019(9)
C10 0.0221(10) 0.0266(11) 0.0209(11) 0.0016(9) -0.0029(8) -0.0030(9)
C11 0.0384(13) 0.0330(13) 0.0181(10) -0.0023(10) 0.0006(9) 0.0009(11)
C12 0.0318(12) 0.0261(12) 0.0243(11) -0.0047(9) 0.0010(9) 0.0038(10)
C13 0.0221(10) 0.0247(11) 0.0224(10) 0.0030(9) 0.0006(8) -0.0037(9)
C14 0.0309(12) 0.0350(13) 0.0196(11) 0.0043(10) -0.0021(9) -0.0027(10)
C15 0.0360(13) 0.0268(12) 0.0331(13) 0.0079(10) -0.0051(10) 0.0012(10)
C16 0.0388(13) 0.0251(12) 0.0289(12) -0.0003(10) 0.0003(10) 0.0059(10)
C17 0.0339(12) 0.0289(12) 0.0206(11) -0.0002(9) -0.0006(9) 0.0006(10)
C18 0.0247(11) 0.0236(11) 0.0257(11) -0.0022(9) 0.0026(9) 0.0016(9)
C19 0.0223(11) 0.0196(10) 0.0327(12) 0.0007(9) -0.0017(9) 0.0014(8)
C20 0.0219(11) 0.0269(11) 0.0341(13) 0.0034(10) -0.0021(9) -0.0011(9)
C21 0.0299(12) 0.0270(12) 0.0316(12) -0.0016(10) -0.0043(10) -0.0056(10)
C22 0.0307(12) 0.0382(13) 0.0229(11) 0.0017(10) -0.0014(9) -0.0014(10)
C23 0.0258(11) 0.0373(13) 0.0274(12) 0.0089(10) -0.0055(9) -0.0029(10)
C24 0.0224(11) 0.0260(12) 0.0258(11) 0.0030(9) 0.0011(9) -0.0065(9)
C25 0.0214(11) 0.0267(12) 0.0404(13) 0.0011(10) -0.0025(10) 0.0020(9)
C26 0.0255(11) 0.0264(12) 0.0364(13) -0.0073(10) 0.0030(10) -0.0011(9)
C27 0.0266(11) 0.0242(11) 0.0286(11) -0.0054(9) 0.0021(9) -0.0037(9)
C28 0.0224(10) 0.0242(11) 0.0245(11) -0.0011(9) 0.0018(9) -0.0075(9)
C29 0.0210(10) 0.0202(10) 0.0234(11) 0.0000(8) 0.0033(8) -0.0067(8)
C30 0.0342(13) 0.0381(14) 0.0288(12) -0.0079(11) 0.0042(10) -0.0047(11)
C31 0.0435(14) 0.0447(15) 0.0197(11) 0.0006(11) -0.0017(10) -0.0070(12)
C32 0.0320(13) 0.0378(14) 0.0283(12) 0.0074(10) -0.0043(10) -0.0024(11)
C33 0.0253(11) 0.0273(12) 0.0305(12) 0.0003(10) 0.0021(9) -0.0028(9)
C34 0.0236(11) 0.0254(11) 0.0237(11) 0.0015(9) 0.0047(8) -0.0036(9)
C35 0.0330(13) 0.0513(15) 0.0361(13) -0.0056(12) 0.0098(11) 0.0013(12)
N1 0.0232(9) 0.0217(9) 0.0198(9) 0.0012(7) 0.0023(7) -0.0010(8)
N2 0.0203(9) 0.0218(10) 0.0251(9) -0.0004(7) 0.0022(7) -0.0003(7)
O1 0.0287(8) 0.0239(8) 0.0225(7) 0.0031(6) 0.0011(6) 0.0085(6)
O2 0.0261(8) 0.0225(7) 0.0390(9) 0.0051(7) -0.0096(7) -0.0028(6)
O3 0.0335(8) 0.0320(8) 0.0248(8) 0.0021(7) -0.0008(7) -0.0099(7)
O4 0.0235(8) 0.0449(10) 0.0244(8) 0.0080(7) -0.0020(6) -0.0056(7)
Cl1 0.0567(4) 0.0736(5) 0.0507(4) 0.0088(4) 0.0169(3) 0.0225(4)
Cl2 0.0632(5) 0.0817(6) 0.0440(4) -0.0200(4) 0.0063(4) -0.0057(4)
Cl3 0.0432(4) 0.0539(4) 0.0686(5) -0.0063(4) 0.0034(4) -0.0038(3)

loop_
_atom_type_symbol
_atom_type_description
_atom_type_scat_dispersion_real
_atom_type_scat_dispersion_imag
_atom_type_scat_source
C C 0.0033 0.0016 'International Tables Vol C Tables 4.2.6.8 and 6.1.1.4'
H H 0.0000 0.0000 'International Tables Vol C Tables 4.2.6.8 and 6.1.1.4'
N N 0.0061 0.0033 'International Tables Vol C Tables 4.2.6.8 and 6.1.1.4'
O O 0.0106 0.0060 'International Tables Vol C Tables 4.2.6.8 and 6.1.1.4'
Cl Cl 0.1484 0.1585 'International Tables Vol C Tables 4.2.6.8 and 6.1.1.4'

loop_
_geom_angle_atom_site_label_1
_geom_angle_atom_site_label_2
_geom_angle_atom_site_label_3
_geom_angle
N2 C1 C2 115.59(17)
N2 C1 C6 108.99(16)
C2 C1 C6 110.81(17)
N2 C1 H1A 107.0
C2 C1 H1A 107.0
C6 C1 H1A 107.0
C3 C2 C1 112.16(17)
C3 C2 H2A 109.2
C1 C2 H2A 109.2
C3 C2 H2B 109.2
C1 C2 H2B 109.2
H2A C2 H2B 107.9
C2 C3 C4 110.68(18)
C2 C3 H3A 109.5
C4 C3 H3A 109.5
C2 C3 H3B 109.5
C4 C3 H3B 109.5
H3A C3 H3B 108.1
C5 C4 C3 111.23(19)
C5 C4 H4A 109.4
C3 C4 H4A 109.4
C5 C4 H4B 109.4
C3 C4 H4B 109.4
H4A C4 H4B 108.0
C6 C5 C4 112.21(18)
C6 C5 H5A 109.2
C4 C5 H5A 109.2
C6 C5 H5B 109.2
C4 C5 H5B 109.2
H5A C5 H5B 107.9
N1 C6 C5 111.36(17)
N1 C6 C1 108.77(16)
C5 C6 C1 110.89(17)
N1 C6 H6A 108.6
C5 C6 H6A 108.6
C1 C6 H6A 108.6
N1 C7 C8 110.28(16)
N1 C7 H7A 109.6
C8 C7 H7A 109.6
N1 C7 H7B 109.6
C8 C7 H7B 109.6
H7A C7 H7B 108.1
C13 C8 C9 119.35(18)
C13 C8 C7 117.78(18)
C9 C8 C7 122.87(18)
C17 C9 C8 123.53(18)
C17 C9 C10 117.36(18)
C8 C9 C10 119.10(19)
C11 C10 C14 122.05(19)
C11 C10 C9 118.92(19)
C14 C10 C9 119.0(2)
C12 C11 C10 121.42(19)
C12 C11 H11A 119.3
C10 C11 H11A 119.3
C11 C12 C13 119.4(2)
C11 C12 H12A 120.3
C13 C12 H12A 120.3
O1 C13 C8 115.31(18)
O1 C13 C12 122.92(19)
C8 C13 C12 121.8(2)
C15 C14 C10 121.8(2)
C15 C14 H14A 119.1
C10 C14 H14A 119.1
C14 C15 C16 119.4(2)
C14 C15 H15A 120.3
C16 C15 H15A 120.3
C17 C16 C15 120.7(2)
C17 C16 H16A 119.6
C15 C16 H16A 119.6
C16 C17 C9 121.6(2)
C16 C17 H17A 119.2
C9 C17 H17A 119.2
O1 C18 C19 106.89(16)
O1 C18 H18A 110.3
C19 C18 H18A 110.3
O1 C18 H18B 110.3
C19 C18 H18B 110.3
H18A C18 H18B 108.6
O2 C19 C18 107.88(17)
O2 C19 H19A 110.1
C18 C19 H19A 110.1
O2 C19 H19B 110.1
C18 C19 H19B 110.1
H19A C19 H19B 108.4
O2 C20 C21 115.59(18)
O2 C20 H20A 108.4
C21 C20 H20A 108.4
O2 C20 H20B 108.4
C21 C20 H20B 108.4
H20A C20 H20B 107.4
O3 C21 C20 109.77(17)
O3 C21 H21A 109.7
C20 C21 H21A 109.7
O3 C21 H21B 109.7
C20 C21 H21B 109.7
H21A C21 H21B 108.2
O3 C22 C23 108.43(17)
O3 C22 H22A 110.0
C23 C22 H22A 110.0
O3 C22 H22B 110.0
C23 C22 H22B 110.0
H22A C22 H22B 108.4
O4 C23 C22 112.74(18)
O4 C23 H23A 109.0
C22 C23 H23A 109.0
O4 C23 H23B 109.0
C22 C23 H23B 109.0
H23A C23 H23B 107.8
C29 C24 O4 117.29(18)
C29 C24 C25 121.5(2)
O4 C24 C25 120.87(19)
C26 C25 C24 120.1(2)
C26 C25 H25A 120.0
C24 C25 H25A 120.0
C25 C26 C27 121.0(2)
C25 C26 H26A 119.5
C27 C26 H26A 119.5
C30 C27 C26 122.3(2)
C30 C27 C28 118.9(2)
C26 C27 C28 118.9(2)
C33 C28 C27 118.01(19)
C33 C28 C29 122.43(19)
C27 C28 C29 119.6(2)
C24 C29 C28 118.94(19)
C24 C29 C34 121.02(18)
C28 C29 C34 120.04(19)
C31 C30 C27 121.2(2)
C31 C30 H30A 119.4
C27 C30 H30A 119.4
C30 C31 C32 120.2(2)
C30 C31 H31A 119.9
C32 C31 H31A 119.9
C33 C32 C31 120.3(2)
C33 C32 H32A 119.8
C31 C32 H32A 119.8
C32 C33 C28 121.3(2)
C32 C33 H33A 119.3
C28 C33 H33A 119.3
N2 C34 C29 110.84(16)
N2 C34 H34A 109.5
C29 C34 H34A 109.5
N2 C34 H34B 109.5
C29 C34 H34B 109.5
H34A C34 H34B 108.1
Cl2 C35 Cl3 110.17(14)
Cl2 C35 Cl1 111.01(14)
Cl3 C35 Cl1 109.44(14)
Cl2 C35 H35A 108.7
Cl3 C35 H35A 108.7
Cl1 C35 H35A 108.7
C6 N1 C7 112.73(15)
C6 N1 H1 104.1(14)
C7 N1 H1 106.9(14)
C1 N2 C34 115.24(16)
C1 N2 H2 110.6(15)
C34 N2 H2 107.5(15)
C13 O1 C18 119.46(16)
C20 O2 C19 114.11(16)
C22 O3 C21 112.44(16)
C24 O4 C23 118.65(16)

loop_
_geom_bond_atom_site_label_1
_geom_bond_atom_site_label_2
_geom_bond_distance
C1 N2 1.464(3)
C1 C2 1.534(3)
C1 C6 1.536(3)
C1 H1A 1.0000
C2 C3 1.529(3)
C2 H2A 0.9900
C2 H2B 0.9900
C3 C4 1.531(3)
C3 H3A 0.9900
C3 H3B 0.9900
C4 C5 1.525(3)
C4 H4A 0.9900
C4 H4B 0.9900
C5 C6 1.524(3)
C5 H5A 0.9900
C5 H5B 0.9900
C6 N1 1.472(2)
C6 H6A 1.0000
C7 N1 1.477(3)
C7 C8 1.522(3)
C7 H7A 0.9900
C7 H7B 0.9900
C8 C13 1.383(3)
C8 C9 1.425(3)
C9 C17 1.421(3)
C9 C10 1.434(3)
C10 C11 1.412(3)
C10 C14 1.420(3)
C11 C12 1.374(3)
C11 H11A 0.9500
C12 C13 1.407(3)
C12 H12A 0.9500
C13 O1 1.372(2)
C14 C15 1.355(3)
C14 H14A 0.9500
C15 C16 1.413(3)
C15 H15A 0.9500
C16 C17 1.366(3)
C16 H16A 0.9500
C17 H17A 0.9500
C18 O1 1.438(2)
C18 C19 1.496(3)
C18 H18A 0.9900
C18 H18B 0.9900
C19 O2 1.430(2)
C19 H19A 0.9900
C19 H19B 0.9900
C20 O2 1.418(2)
C20 C21 1.506(3)
C20 H20A 0.9900
C20 H20B 0.9900
C21 O3 1.430(2)
C21 H21A 0.9900
C21 H21B 0.9900
C22 O3 1.424(2)
C22 C23 1.508(3)
C22 H22A 0.9900
C22 H22B 0.9900
C23 O4 1.435(2)
C23 H23A 0.9900
C23 H23B 0.9900
C24 C29 1.379(3)
C24 O4 1.389(2)
C24 C25 1.419(3)
C25 C26 1.364(3)
C25 H25A 0.9500
C26 C27 1.421(3)
C26 H26A 0.9500
C27 C30 1.420(3)
C27 C28 1.429(3)
C28 C33 1.423(3)
C28 C29 1.435(3)
C29 C34 1.508(3)
C30 C31 1.361(3)
C30 H30A 0.9500
C31 C32 1.408(3)
C31 H31A 0.9500
C32 C33 1.366(3)
C32 H32A 0.9500
C33 H33A 0.9500
C34 N2 1.470(3)
C34 H34A 0.9900
C34 H34B 0.9900
C35 Cl2 1.757(3)
C35 Cl3 1.761(3)
C35 Cl1 1.773(3)
C35 H35A 1.0000
N1 H1 0.892(15)
N2 H2 0.870(15)

loop_
_geom_torsion_atom_site_label_1
_geom_torsion_atom_site_label_2
_geom_torsion_atom_site_label_3
_geom_torsion_atom_site_label_4
_geom_torsion
N2 C1 C2 C3 -179.85(18)
C6 C1 C2 C3 -55.2(2)
C1 C2 C3 C4 55.3(2)
C2 C3 C4 C5 -54.8(2)
C3 C4 C5 C6 55.6(3)
C4 C5 C6 N1 -176.63(19)
C4 C5 C6 C1 -55.4(2)
N2 C1 C6 N1 -54.4(2)
C2 C1 C6 N1 177.29(16)
N2 C1 C6 C5 -177.22(17)
C2 C1 C6 C5 54.5(2)
N1 C7 C8 C13 71.3(2)
N1 C7 C8 C9 -107.9(2)
C13 C8 C9 C17 -178.44(19)
C7 C8 C9 C17 0.8(3)
C13 C8 C9 C10 1.2(3)
C7 C8 C9 C10 -179.60(18)
C17 C9 C10 C11 178.18(19)
C8 C9 C10 C11 -1.5(3)
C17 C9 C10 C14 -1.8(3)
C8 C9 C10 C14 178.50(19)
C14 C10 C11 C12 -179.5(2)
C9 C10 C11 C12 0.5(3)
C10 C11 C12 C13 0.7(3)
C9 C8 C13 O1 179.74(18)
C7 C8 C13 O1 0.5(3)
C9 C8 C13 C12 0.1(3)
C7 C8 C13 C12 -179.18(19)
C11 C12 C13 O1 179.29(19)
C11 C12 C13 C8 -1.1(3)
C11 C10 C14 C15 -179.1(2)
C9 C10 C14 C15 0.9(3)
C10 C14 C15 C16 0.6(3)
C14 C15 C16 C17 -1.2(4)
C15 C16 C17 C9 0.2(4)
C8 C9 C17 C16 -179.1(2)
C10 C9 C17 C16 1.3(3)
O1 C18 C19 O2 70.5(2)
O2 C20 C21 O3 -79.5(2)
O3 C22 C23 O4 71.5(2)
C29 C24 C25 C26 -1.7(3)
O4 C24 C25 C26 -174.75(19)
C24 C25 C26 C27 0.2(3)
C25 C26 C27 C30 179.6(2)
C25 C26 C27 C28 0.3(3)
C30 C27 C28 C33 1.4(3)
C26 C27 C28 C33 -179.36(19)
C30 C27 C28 C29 -178.68(19)
C26 C27 C28 C29 0.6(3)
O4 C24 C29 C28 175.87(18)
C25 C24 C29 C28 2.6(3)
O4 C24 C29 C34 -3.9(3)
C25 C24 C29 C34 -177.13(19)
C33 C28 C29 C24 177.92(19)
C27 C28 C29 C24 -2.0(3)
C33 C28 C29 C34 -2.3(3)
C27 C28 C29 C34 177.71(18)
C26 C27 C30 C31 -178.7(2)
C28 C27 C30 C31 0.5(3)
C27 C30 C31 C32 -1.8(4)
C30 C31 C32 C33 1.0(4)
C31 C32 C33 C28 1.0(3)
C27 C28 C33 C32 -2.1(3)
C29 C28 C33 C32 177.9(2)
C24 C29 C34 N2 -108.3(2)
C28 C29 C34 N2 71.9(2)
C5 C6 N1 C7 -85.1(2)
C1 C6 N1 C7 152.39(16)
C8 C7 N1 C6 -179.22(17)
C2 C1 N2 C34 -66.4(2)
C6 C1 N2 C34 168.04(16)
C29 C34 N2 C1 -165.62(17)
C8 C13 O1 C18 170.78(17)
C12 C13 O1 C18 -9.5(3)
C19 C18 O1 C13 -167.62(17)
C21 C20 O2 C19 79.8(2)
C18 C19 O2 C20 163.44(17)
C23 C22 O3 C21 169.58(17)
C20 C21 O3 C22 -173.24(17)
C29 C24 O4 C23 135.8(2)
C25 C24 O4 C23 -50.9(3)
C22 C23 O4 C24 -76.9(2)
